data_4110751
loop_
_publ_author_name
'Andrew P. Dove'
'Vernon C. Gibson'
'Edward L. Marshall'
'Henry S. Rzepa'
'Andrew J. P. White'
'David J. Williams'

_publ_section_title
;
 Synthetic, Structural, Mechanistic, and Computational Studies on
 Single-Site \b-Diketiminate Tin(II) Initiators for the Polymerization of
 rac-Lactide
;
_journal_name_full 'Journal of the American Chemical Society'
_journal_page_first 9834
_journal_page_last 9843
_journal_paper_doi 10.1021/ja061400a
_journal_volume 128
_journal_year 2006
_chemical_formula_sum 'C20 H24 N2 O Sn'
_chemical_formula_weight 427.10
_chemical_name_systematic
; 
 ? 
;
_space_group_IT_number 14
_symmetry_cell_setting monoclinic
_symmetry_space_group_name_Hall '-P 2yn'
_symmetry_space_group_name_H-M 'P 1 21/n 1'
_atom_sites_solution_hydrogens geom
_atom_sites_solution_primary direct
_atom_sites_solution_secondary difmap
_audit_creation_method SHELXL-97
_cell_angle_alpha 90.00
_cell_angle_beta 96.196(8)
_cell_angle_gamma 90.00
_cell_formula_units_Z 4
_cell_length_a 7.2919(13)
_cell_length_b 10.6268(9)
_cell_length_c 25.237(3)
_cell_measurement_reflns_used 30
_cell_measurement_temperature 203(2)
_cell_measurement_theta_max 22.53
_cell_measurement_theta_min 11.06
_cell_volume 1944.2(4)
_computing_cell_refinement 'Bruker XSCANS'
_computing_data_collection 'Bruker XSCANS'
_computing_data_reduction 'Bruker SHELXTL'
_computing_molecular_graphics 'Bruker SHELXTL'
_computing_publication_material 'Bruker SHELXTL'
_computing_structure_refinement 'SHELXL-97 (Sheldrick, 1997)'
_computing_structure_solution 'SHELXS-97 (Sheldrick, 1990)'
_diffrn_ambient_temperature 203(2)
_diffrn_measured_fraction_theta_full 0.843
_diffrn_measured_fraction_theta_max 0.843
_diffrn_measurement_device_type 'Bruker P4'
_diffrn_measurement_method '\w scans'
_diffrn_radiation_monochromator graphite
_diffrn_radiation_source 'fine-focus sealed tube'
_diffrn_radiation_type CuK\a
_diffrn_radiation_wavelength 1.54178
_diffrn_reflns_av_R_equivalents 0.0332
_diffrn_reflns_av_sigmaI/netI 0.0370
_diffrn_reflns_limit_h_max 8
_diffrn_reflns_limit_h_min 0
_diffrn_reflns_limit_k_max 0
_diffrn_reflns_limit_k_min -11
_diffrn_reflns_limit_l_max 28
_diffrn_reflns_limit_l_min -28
_diffrn_reflns_number 2660
_diffrn_reflns_theta_full 59.50
_diffrn_reflns_theta_max 59.50
_diffrn_reflns_theta_min 3.52
_diffrn_standards_interval_count 97
_diffrn_standards_number 3
_exptl_absorpt_coefficient_mu 10.506
_exptl_absorpt_correction_T_max 0.6158
_exptl_absorpt_correction_T_min 0.1438
_exptl_absorpt_correction_type empirical
_exptl_crystal_colour Yellow
_exptl_crystal_density_diffrn 1.459
_exptl_crystal_description 'platy needles'
_exptl_crystal_F_000 864
_exptl_crystal_size_max 0.73
_exptl_crystal_size_mid 0.23
_exptl_crystal_size_min 0.07
_refine_diff_density_max 1.847
_refine_diff_density_min -1.052
_refine_diff_density_rms 0.180
_refine_ls_extinction_coef 0.00013(9)
_refine_ls_extinction_expression Fc^*^=kFc[1+0.001xFc^2^\l^3^/sin(2\q)]^-1/4^
_refine_ls_extinction_method SHELXL
_refine_ls_goodness_of_fit_ref 1.158
_refine_ls_hydrogen_treatment mixed
_refine_ls_matrix_type full
_refine_ls_number_parameters 196
_refine_ls_number_reflns 2396
_refine_ls_number_restraints 0
_refine_ls_restrained_S_all 1.158
_refine_ls_R_factor_all 0.0811
_refine_ls_R_factor_gt 0.0574
_refine_ls_shift/su_max 0.000
_refine_ls_shift/su_mean 0.000
_refine_ls_structure_factor_coef Fsqd
_refine_ls_weighting_details 'calc w=1/[\s^2^(Fo^2^)+(0.0338P)^2^+35.9937P] where P=(Fo^2^+2Fc^2^)/3'
_refine_ls_weighting_scheme calc
_refine_ls_wR_factor_gt 0.1416
_refine_ls_wR_factor_ref 0.1585
_reflns_number_gt 1978
_reflns_number_total 2396
_reflns_threshold_expression >2sigma(I)
_cod_data_source_file ja061400asi20060308_075058_2.cif
_cod_data_source_block Compound_9
_cod_database_code 4110751

loop_
_symmetry_equiv_pos_as_xyz
'x, y, z'
'-x+1/2, y+1/2, -z+1/2'
'-x, -y, -z'
'x-1/2, -y-1/2, z-1/2'

loop_
_atom_site_label
_atom_site_type_symbol
_atom_site_fract_x
_atom_site_fract_y
_atom_site_fract_z
_atom_site_U_iso_or_equiv
_atom_site_adp_type
_atom_site_occupancy
_atom_site_symmetry_multiplicity
_atom_site_calc_flag
_atom_site_refinement_flags
Sn Sn 0.86324(11) 0.45200(7) 0.18582(3) 0.0284(3) Uani 1 1 d .
C1 C 1.2674(17) 0.5634(11) 0.2153(4) 0.032(3) Uani 1 1 d .
N1 N 1.1074(14) 0.5321(10) 0.2315(4) 0.035(2) Uani 1 1 d .
C2 C 1.3168(16) 0.5429(12) 0.1637(4) 0.033(3) Uani 1 1 d .
H2A H 1.4215 0.5859 0.1545 0.039 Uiso 1 1 calc R
C3 C 1.2262(18) 0.4652(12) 0.1245(4) 0.035(3) Uani 1 1 d .
N3 N 1.0572(13) 0.4179(9) 0.1267(3) 0.028(2) Uani 1 1 d .
C4 C 1.410(2) 0.6336(14) 0.2532(5) 0.048(3) Uani 1 1 d .
H4A H 1.3490 0.6724 0.2814 0.073 Uiso 1 1 calc R
H4B H 1.4684 0.6981 0.2337 0.073 Uiso 1 1 calc R
H4C H 1.5024 0.5748 0.2686 0.073 Uiso 1 1 calc R
C5 C 1.3254(19) 0.4394(15) 0.0761(5) 0.048(3) Uani 1 1 d .
H5A H 1.3756 0.3547 0.0782 0.072 Uiso 1 1 calc R
H5B H 1.4250 0.4995 0.0747 0.072 Uiso 1 1 calc R
H5C H 1.2394 0.4473 0.0441 0.072 Uiso 1 1 calc R
C6 C 1.0869(11) 0.5355(7) 0.2879(2) 0.031(3) Uani 1 1 d G
C7 C 0.9718(12) 0.6242(7) 0.3077(3) 0.043(3) Uani 1 1 d G
H7A H 0.9150 0.6862 0.2849 0.052 Uiso 1 1 calc R
C8 C 0.9406(12) 0.6212(7) 0.3610(3) 0.048(4) Uani 1 1 d G
H8A H 0.8628 0.6813 0.3744 0.057 Uiso 1 1 calc R
C9 C 1.0246(12) 0.5295(8) 0.3946(2) 0.047(3) Uani 1 1 d G
H9A H 1.0035 0.5275 0.4307 0.057 Uiso 1 1 calc R
C10 C 1.1397(12) 0.4408(7) 0.3749(2) 0.043(3) Uani 1 1 d G
H10A H 1.1964 0.3788 0.3976 0.051 Uiso 1 1 calc R
C11 C 1.1708(10) 0.4438(6) 0.3215(3) 0.035(3) Uani 1 1 d G
H11A H 1.2486 0.3837 0.3082 0.042 Uiso 1 1 calc R
C12 C 0.9840(11) 0.3261(6) 0.0884(3) 0.038(3) Uani 1 1 d G
C13 C 1.0477(10) 0.2028(7) 0.0903(3) 0.039(3) Uani 1 1 d G
H13A H 1.1479 0.1798 0.1150 0.047 Uiso 1 1 calc R
C14 C 0.9631(12) 0.1133(5) 0.0556(3) 0.043(3) Uani 1 1 d G
H14A H 1.0062 0.0298 0.0569 0.052 Uiso 1 1 calc R
C15 C 0.8149(12) 0.1472(7) 0.0191(3) 0.047(4) Uani 1 1 d G
H15A H 0.7577 0.0867 -0.0043 0.057 Uiso 1 1 calc R
C16 C 0.7512(11) 0.2706(8) 0.0173(3) 0.049(4) Uani 1 1 d G
H16A H 0.6509 0.2935 -0.0074 0.059 Uiso 1 1 calc R
C17 C 0.8357(12) 0.3600(6) 0.0519(3) 0.046(3) Uani 1 1 d G
H17A H 0.7927 0.4435 0.0507 0.055 Uiso 1 1 calc R
O20 O 0.7644(12) 0.6091(8) 0.1508(3) 0.041(2) Uani 1 1 d .
C21 C 0.859(2) 0.7113(12) 0.1301(5) 0.047(3) Uani 1 1 d .
H21A H 0.9894 0.6863 0.1288 0.056 Uiso 1 1 calc R
C22 C 0.856(2) 0.8255(12) 0.1646(5) 0.051(4) Uani 1 1 d .
H22A H 0.9098 0.8055 0.2004 0.077 Uiso 1 1 calc R
H22B H 0.7290 0.8526 0.1656 0.077 Uiso 1 1 calc R
H22C H 0.9255 0.8925 0.1501 0.077 Uiso 1 1 calc R
C23 C 0.777(3) 0.7411(13) 0.0744(5) 0.072(6) Uani 1 1 d .
H23A H 0.7814 0.6668 0.0522 0.107 Uiso 1 1 calc R
H23B H 0.8460 0.8086 0.0601 0.107 Uiso 1 1 calc R
H23C H 0.6494 0.7670 0.0750 0.107 Uiso 1 1 calc R

loop_
_atom_site_aniso_label
_atom_site_aniso_U_11
_atom_site_aniso_U_22
_atom_site_aniso_U_33
_atom_site_aniso_U_23
_atom_site_aniso_U_13
_atom_site_aniso_U_12
Sn 0.0294(4) 0.0292(5) 0.0267(4) -0.0006(3) 0.0038(3) -0.0029(4)
C1 0.035(7) 0.026(6) 0.034(6) -0.006(5) -0.006(5) 0.016(6)
N1 0.033(5) 0.047(6) 0.024(5) -0.003(4) 0.003(4) -0.002(5)
C2 0.026(6) 0.038(6) 0.034(6) 0.001(5) 0.004(5) 0.007(6)
C3 0.035(7) 0.040(7) 0.028(6) 0.007(5) -0.001(5) 0.007(6)
N3 0.021(5) 0.035(5) 0.027(4) 0.000(4) 0.000(4) -0.005(4)
C4 0.046(8) 0.058(9) 0.039(7) -0.003(6) -0.003(6) -0.017(8)
C5 0.044(8) 0.066(9) 0.034(6) -0.001(7) 0.011(6) 0.011(8)
C6 0.027(6) 0.035(6) 0.030(6) -0.006(5) 0.002(5) -0.004(6)
C7 0.050(8) 0.050(8) 0.030(6) -0.003(6) 0.008(6) 0.002(7)
C8 0.055(9) 0.056(9) 0.033(7) -0.008(6) 0.008(7) -0.004(8)
C9 0.054(8) 0.061(9) 0.028(6) -0.007(6) 0.006(6) -0.008(8)
C10 0.052(8) 0.040(7) 0.033(6) 0.005(6) -0.011(6) -0.015(7)
C11 0.036(7) 0.035(6) 0.032(6) -0.010(5) 0.001(5) -0.010(6)
C12 0.052(8) 0.040(7) 0.022(5) -0.006(5) 0.006(6) 0.011(7)
C13 0.044(8) 0.040(7) 0.033(6) -0.004(5) 0.004(6) 0.010(6)
C14 0.074(10) 0.024(6) 0.034(6) -0.015(5) 0.018(7) -0.006(7)
C15 0.074(10) 0.040(7) 0.028(6) -0.014(6) 0.010(7) -0.010(8)
C16 0.057(9) 0.051(9) 0.038(7) -0.004(6) -0.004(7) 0.007(8)
C17 0.056(9) 0.046(8) 0.032(6) -0.005(6) -0.008(7) 0.018(7)
O20 0.033(5) 0.040(5) 0.051(5) 0.001(4) 0.005(4) 0.006(4)
C21 0.046(8) 0.040(8) 0.057(8) 0.018(6) 0.017(7) 0.019(7)
C22 0.062(10) 0.037(8) 0.053(8) 0.004(6) 0.000(8) 0.001(7)
C23 0.137(19) 0.033(8) 0.045(8) -0.001(6) 0.007(10) 0.010(10)

loop_
_atom_type_symbol
_atom_type_description
_atom_type_scat_dispersion_real
_atom_type_scat_dispersion_imag
_atom_type_scat_source
C C 0.0181 0.0091 'International Tables Vol C Tables 4.2.6.8 and 6.1.1.4'
H H 0.0000 0.0000 'International Tables Vol C Tables 4.2.6.8 and 6.1.1.4'
N N 0.0311 0.0180 'International Tables Vol C Tables 4.2.6.8 and 6.1.1.4'
O O 0.0492 0.0322 'International Tables Vol C Tables 4.2.6.8 and 6.1.1.4'
Sn Sn 0.0259 5.4591 'International Tables Vol C Tables 4.2.6.8 and 6.1.1.4'

loop_
_geom_angle_atom_site_label_1
_geom_angle_atom_site_label_2
_geom_angle_atom_site_label_3
_geom_angle
O20 Sn N1 98.2(4)
O20 Sn N3 93.8(3)
N1 Sn N3 82.8(3)
N1 C1 C2 124.9(11)
N1 C1 C4 119.5(10)
C2 C1 C4 115.6(11)
C1 N1 C6 119.2(9)
C1 N1 Sn 129.1(7)
C6 N1 Sn 111.3(6)
C3 C2 C1 126.8(12)
N3 C3 C2 124.1(11)
N3 C3 C5 119.2(11)
C2 C3 C5 116.7(12)
C3 N3 C12 120.4(9)
C3 N3 Sn 129.1(8)
C12 N3 Sn 110.5(6)
C7 C6 C11 120.0
C7 C6 N1 120.0(6)
C11 C6 N1 119.8(6)
C8 C7 C6 120.0
C7 C8 C9 120.0
C10 C9 C8 120.0
C9 C10 C11 120.0
C10 C11 C6 120.0
C13 C12 C17 120.0
C13 C12 N3 121.3(6)
C17 C12 N3 118.5(6)
C12 C13 C14 120.0
C13 C14 C15 120.0
C16 C15 C14 120.0
C15 C16 C17 120.0
C16 C17 C12 120.0
C21 O20 Sn 129.8(8)
O20 C21 C22 111.6(11)
O20 C21 C23 110.1(13)
C22 C21 C23 110.1(11)

loop_
_geom_bond_atom_site_label_1
_geom_bond_atom_site_label_2
_geom_bond_distance
Sn O20 1.987(8)
Sn N1 2.187(10)
Sn N3 2.194(9)
C1 N1 1.320(16)
C1 C2 1.405(16)
C1 C4 1.528(17)
N1 C6 1.448(10)
C2 C3 1.397(17)
C3 N3 1.338(16)
C3 C5 1.512(16)
N3 C12 1.435(10)
C6 C7 1.3900
C6 C11 1.3900
C7 C8 1.3900
C8 C9 1.3900
C9 C10 1.3900
C10 C11 1.3900
C12 C13 1.3900
C12 C17 1.3900
C13 C14 1.3900
C14 C15 1.3900
C15 C16 1.3900
C16 C17 1.3900
O20 C21 1.417(15)
C21 C22 1.495(19)
C21 C23 1.502(19)
